data_2219810
loop_
_publ_author_name
'Tang, Yan-Feng'
'Zhu, Jin-Li'

_publ_section_title
Pentacarbonyl-1\k^2^<i>C</i>,2\k^3^<i>C</i>-(ferrocenyldiphenylphosphine-1\k<i>P</i>)[\m-2-(4-methylphenyl)-2-azapropane-1,3-dithiolato-1:2\k^4^<i>S</i>,<i>S</i>':<i>S</i>,<i>S</i>']diiron(I)(<i>Fe</i>---<i>Fe</i>)
_journal_coeditor_code CI2685
_journal_issue 11
_journal_name_full 'Acta Crystallographica Section E'
_journal_page_first m1423
_journal_paper_doi 10.1107/S1600536808032698
_journal_volume 64
_journal_year 2008
_chemical_formula_iupac '[Fe3 (C5 H5) (C9 H11 N S2) (C17 H14 P) (C O)5]'
_chemical_formula_moiety 'C36 H30 Fe3 N O5 P S2'
_chemical_formula_sum 'C36 H30 Fe3 N O5 P S2'
_chemical_formula_weight 819.25
_chemical_name_systematic
;
Pentacarbonyl-1\k^2^C,2\k^3^C-(ferrocenyldiphenylphosphine-1\kP)[\m-2-(4-
methylphenyl)-2-azapropane-1,3-dithiolato-
1:2\k^4^<i>S</i>,<i>S</i>':<i>S</i>,<i>S</i>']diiron(I)(Fe---Fe)
;
_space_group_IT_number 14
_symmetry_cell_setting monoclinic
_symmetry_space_group_name_Hall '-P 2ybc'
_symmetry_space_group_name_H-M 'P 1 21/c 1'
_cell_angle_alpha 90.00
_cell_angle_beta 94.741(3)
_cell_angle_gamma 90.00
_cell_formula_units_Z 4
_cell_length_a 13.600(2)
_cell_length_b 10.8964(19)
_cell_length_c 23.396(4)
_cell_measurement_reflns_used 2549
_cell_measurement_temperature 298(2)
_cell_measurement_theta_max 21.99
_cell_measurement_theta_min 2.40
_cell_volume 3455.2(10)
_computing_cell_refinement 'SAINT-Plus (Bruker, 2001)'
_computing_data_collection 'SMART (Bruker, 1997)'
_computing_data_reduction 'SAINT-Plus (Bruker, 2001)'
_computing_molecular_graphics 'SHELXTL (Sheldrick, 2008)'
_computing_publication_material 'SHELXL97 (Sheldrick, 2008)'
_computing_structure_refinement 'SHELXL97 (Sheldrick, 2008)'
_computing_structure_solution 'SHELXS97 (Sheldrick, 2008)'
_diffrn_ambient_temperature 298(2)
_diffrn_measured_fraction_theta_full 1.000
_diffrn_measured_fraction_theta_max 0.950
_diffrn_measurement_device_type 'Bruker SMART APEX CCD area-detector'
_diffrn_measurement_method '\f and \w'
_diffrn_radiation_monochromator graphite
_diffrn_radiation_source 'fine-focus sealed tube'
_diffrn_radiation_type MoK\a
_diffrn_radiation_wavelength 0.71073
_diffrn_reflns_av_R_equivalents 0.0696
_diffrn_reflns_av_sigmaI/netI 0.1168
_diffrn_reflns_limit_h_max 18
_diffrn_reflns_limit_h_min -17
_diffrn_reflns_limit_k_max 14
_diffrn_reflns_limit_k_min -9
_diffrn_reflns_limit_l_max 30
_diffrn_reflns_limit_l_min -31
_diffrn_reflns_number 21457
_diffrn_reflns_theta_full 25.50
_diffrn_reflns_theta_max 28.35
_diffrn_reflns_theta_min 1.50
_diffrn_standards_number 0
_exptl_absorpt_coefficient_mu 1.454
_exptl_absorpt_correction_T_max 0.8682
_exptl_absorpt_correction_T_min 0.7597
_exptl_absorpt_correction_type multi-scan
_exptl_absorpt_process_details '(SADABS; Bruker, 1997)'
_exptl_crystal_colour red
_exptl_crystal_density_diffrn 1.575
_exptl_crystal_density_method 'not measured'
_exptl_crystal_description Block
_exptl_crystal_F_000 1672
_exptl_crystal_size_max 0.20
_exptl_crystal_size_mid 0.20
_exptl_crystal_size_min 0.10
_refine_diff_density_max 0.661
_refine_diff_density_min -0.385
_refine_ls_extinction_method none
_refine_ls_goodness_of_fit_ref 0.804
_refine_ls_hydrogen_treatment constr
_refine_ls_matrix_type full
_refine_ls_number_parameters 434
_refine_ls_number_reflns 8202
_refine_ls_number_restraints 0
_refine_ls_restrained_S_all 0.804
_refine_ls_R_factor_all 0.1105
_refine_ls_R_factor_gt 0.0480
_refine_ls_shift/su_max 0.001
_refine_ls_shift/su_mean 0.000
_refine_ls_structure_factor_coef Fsqd
_refine_ls_weighting_details 'calc w=1/[\s^2^(Fo^2^)+(0.0157P)^2^] where P=(Fo^2^+2Fc^2^)/3'
_refine_ls_weighting_scheme calc
_refine_ls_wR_factor_gt 0.0649
_refine_ls_wR_factor_ref 0.0786
_reflns_number_gt 4258
_reflns_number_total 8202
_reflns_threshold_expression I>2\s(I)
_cod_data_source_file ci2685.cif
_cod_data_source_block I
_cod_depositor_comments
;
The following automatic conversions were performed:
'_symmetry_cell_setting' value 'Monoclinic' changed to 'monoclinic'
according to '/home/saulius/struct/CIF-dictionaries/cif_core.dic'
dictionary named 'cif_core.dic' version 2.4.1 from 2010-06-29.

Automatic conversion script
Id: cif_fix_enum 1527 2010-12-29 10:47:43Z saulius 

The following automatic conversions were performed:

'_symmetry_cell_setting' value 'Monoclinic' changed to 'monoclinic'
according to /home/saulius/struct/CIF-dictionaries/cif_core.dic
dictionary named 'cif_core.dic' version 2.4.1 from 2010-06-29.

Automatic conversion script
Id: cif_fix_values 1715 2011-07-08 13:25:40Z adriana 
;
_cod_original_cell_volume 3455.2(11)
_cod_original_sg_symbol_H-M 'P 21/c'
_cod_database_code 2219810
_cod_database_fobs_code 2219810

loop_
_symmetry_equiv_pos_as_xyz
'x, y, z'
'-x, y+1/2, -z+1/2'
'-x, -y, -z'
'x, -y-1/2, z-1/2'

loop_
_atom_site_type_symbol
_atom_site_label
_atom_site_fract_x
_atom_site_fract_y
_atom_site_fract_z
_atom_site_U_iso_or_equiv
_atom_site_adp_type
_atom_site_calc_flag
_atom_site_refinement_flags
_atom_site_occupancy
Fe Fe1 0.20737(4) 0.18453(5) 0.30929(2) 0.03252(14) Uani d . 1
Fe Fe2 0.20176(4) 0.09491(5) 0.40808(2) 0.03988(16) Uani d . 1
Fe Fe3 0.08083(4) 0.09519(5) 0.11522(2) 0.04244(16) Uani d . 1
S S1 0.34466(7) 0.12772(9) 0.36528(4) 0.0387(2) Uani d . 1
S S2 0.15575(7) -0.00994(9) 0.32718(4) 0.0382(2) Uani d . 1
P P1 0.26239(7) 0.19707(9) 0.22109(4) 0.0316(2) Uani d . 1
O O1 0.2115(2) -0.1033(3) 0.49363(13) 0.0791(11) Uani d . 1
O O2 0.2652(3) 0.3021(3) 0.48103(14) 0.1006(13) Uani d . 1
O O3 -0.0037(2) 0.1481(3) 0.42412(14) 0.0962(12) Uani d . 1
O O4 0.2502(2) 0.4345(2) 0.34576(12) 0.0634(9) Uani d . 1
O O5 0.0021(2) 0.2479(3) 0.27912(12) 0.0661(9) Uani d . 1
N N1 0.3407(2) -0.1259(3) 0.34951(12) 0.0409(8) Uani d . 1
C C1 0.4517(4) -0.3802(4) 0.56016(18) 0.0874(16) Uani d . 1
H H1A 0.4496 -0.4671 0.5535 0.131 Uiso calc R 1
H H1B 0.4066 -0.3592 0.5881 0.131 Uiso calc R 1
H H1C 0.5173 -0.3566 0.5741 0.131 Uiso calc R 1
C C2 0.4224(3) -0.3132(4) 0.50438(17) 0.0536(11) Uani d . 1
C C3 0.3533(3) -0.3595(4) 0.46376(18) 0.0529(11) Uani d . 1
H H3 0.3241 -0.4348 0.4706 0.063 Uiso calc R 1
C C4 0.3255(3) -0.2992(4) 0.41345(16) 0.0459(10) Uani d . 1
H H4 0.2792 -0.3346 0.3870 0.055 Uiso calc R 1
C C5 0.3662(3) -0.1853(4) 0.40172(16) 0.0394(9) Uani d . 1
C C6 0.4364(3) -0.1384(4) 0.44210(17) 0.0485(11) Uani d . 1
H H6 0.4658 -0.0634 0.4353 0.058 Uiso calc R 1
C C7 0.4635(3) -0.2009(4) 0.49226(17) 0.0579(12) Uani d . 1
H H7 0.5107 -0.1667 0.5186 0.069 Uiso calc R 1
C C8 0.2455(3) -0.1362(3) 0.31877(16) 0.0479(11) Uani d . 1
H H8A 0.2156 -0.2121 0.3304 0.057 Uiso calc R 1
H H8B 0.2551 -0.1436 0.2783 0.057 Uiso calc R 1
C C9 0.3917(3) -0.0175(3) 0.33541(15) 0.0448(10) Uani d . 1
H H9A 0.3883 -0.0103 0.2940 0.054 Uiso calc R 1
H H9B 0.4606 -0.0266 0.3490 0.054 Uiso calc R 1
C C10 0.2131(3) -0.0291(4) 0.45986(18) 0.0539(12) Uani d . 1
C C11 0.2391(3) 0.2194(4) 0.45270(18) 0.0651(14) Uani d . 1
C C12 0.0758(3) 0.1262(4) 0.41723(17) 0.0561(12) Uani d . 1
C C13 0.2339(3) 0.3362(4) 0.32971(15) 0.0385(10) Uani d . 1
C C14 0.0838(3) 0.2218(3) 0.28947(16) 0.0431(10) Uani d . 1
C C15 0.0207(4) 0.2515(5) 0.0789(2) 0.0749(15) Uani d . 1
H H15 0.0568 0.3196 0.0630 0.090 Uiso d R 1
C C16 -0.0165(4) 0.1463(5) 0.0488(2) 0.0738(15) Uani d . 1
H H16 -0.0101 0.1287 0.0081 0.089 Uiso d R 1
C C17 -0.0633(3) 0.0727(5) 0.0861(2) 0.0736(15) Uani d . 1
H H17 -0.0958 -0.0058 0.0766 0.088 Uiso d R 1
C C18 -0.0557(3) 0.1293(5) 0.1406(2) 0.0686(14) Uani d . 1
H H18 -0.0826 0.0979 0.1754 0.082 Uiso d R 1
C C19 -0.0044(3) 0.2407(4) 0.1355(2) 0.0662(14) Uani d . 1
H H19 0.0115 0.2999 0.1664 0.079 Uiso d R 1
C C20 0.1400(3) -0.0774(4) 0.12177(17) 0.0518(11) Uani d . 1
H H20 0.1039 -0.1546 0.1152 0.062 Uiso d R 1
C C21 0.1848(3) -0.0097(4) 0.08032(18) 0.0551(12) Uani d . 1
H H21 0.1854 -0.0312 0.0397 0.066 Uiso d R 1
C C22 0.2278(3) 0.0960(4) 0.10657(15) 0.0440(10) Uani d . 1
H H22 0.2638 0.1598 0.0874 0.053 Uiso d R 1
C C23 0.2103(2) 0.0944(3) 0.16603(14) 0.0331(9) Uani d . 1
C C24 0.1549(3) -0.0139(3) 0.17502(16) 0.0429(10) Uani d . 1
H H24 0.1310 -0.0401 0.2115 0.051 Uiso d R 1
C C25 0.3951(2) 0.1685(3) 0.22119(14) 0.0303(8) Uani d . 1
C C26 0.4591(3) 0.2380(3) 0.25719(15) 0.0380(9) Uani d . 1
H H26 0.4338 0.2998 0.2791 0.046 Uiso calc R 1
C C27 0.5593(3) 0.2175(4) 0.26120(16) 0.0471(11) Uani d . 1
H H27 0.6011 0.2650 0.2857 0.056 Uiso calc R 1
C C28 0.5975(3) 0.1257(4) 0.22858(17) 0.0483(11) Uani d . 1
H H28 0.6650 0.1103 0.2315 0.058 Uiso calc R 1
C C29 0.5357(3) 0.0582(3) 0.19212(16) 0.0455(11) Uani d . 1
H H29 0.5618 -0.0015 0.1693 0.055 Uiso calc R 1
C C30 0.4351(3) 0.0770(3) 0.18864(15) 0.0370(9) Uani d . 1
H H30 0.3937 0.0283 0.1645 0.044 Uiso calc R 1
C C31 0.2548(3) 0.3488(3) 0.18691(15) 0.0343(9) Uani d . 1
C C32 0.3189(3) 0.3814(3) 0.14616(16) 0.0477(11) Uani d . 1
H H32 0.3677 0.3266 0.1371 0.057 Uiso calc R 1
C C33 0.3115(3) 0.4942(4) 0.11883(17) 0.0577(12) Uani d . 1
H H33 0.3544 0.5141 0.0913 0.069 Uiso calc R 1
C C34 0.2412(3) 0.5761(4) 0.13229(18) 0.0591(12) Uani d . 1
H H34 0.2364 0.6519 0.1140 0.071 Uiso calc R 1
C C35 0.1777(3) 0.5472(4) 0.17249(18) 0.0547(12) Uani d . 1
H H35 0.1301 0.6034 0.1817 0.066 Uiso calc R 1
C C36 0.1843(3) 0.4339(3) 0.19954(15) 0.0427(10) Uani d . 1
H H36 0.1405 0.4148 0.2267 0.051 Uiso calc R 1

loop_
_atom_site_aniso_label
_atom_site_aniso_U_11
_atom_site_aniso_U_22
_atom_site_aniso_U_33
_atom_site_aniso_U_12
_atom_site_aniso_U_13
_atom_site_aniso_U_23
Fe1 0.0317(3) 0.0340(3) 0.0323(3) -0.0013(3) 0.0052(2) -0.0022(2)
Fe2 0.0415(4) 0.0483(4) 0.0305(3) -0.0029(3) 0.0065(3) -0.0030(3)
Fe3 0.0349(3) 0.0523(4) 0.0393(3) 0.0000(3) -0.0020(3) -0.0046(3)
S1 0.0357(6) 0.0427(6) 0.0374(6) -0.0044(5) 0.0019(5) 0.0000(5)
S2 0.0405(6) 0.0395(6) 0.0343(6) -0.0058(5) 0.0014(5) 0.0002(4)
P1 0.0296(5) 0.0336(6) 0.0319(6) 0.0006(5) 0.0038(4) -0.0019(4)
O1 0.103(3) 0.087(3) 0.051(2) 0.012(2) 0.0248(19) 0.0228(18)
O2 0.138(3) 0.099(3) 0.067(3) -0.033(3) 0.026(2) -0.042(2)
O3 0.055(2) 0.151(4) 0.084(3) 0.020(2) 0.018(2) -0.018(2)
O4 0.067(2) 0.046(2) 0.079(2) -0.0107(16) 0.0131(17) -0.0186(16)
O5 0.0356(18) 0.080(2) 0.083(2) 0.0090(16) 0.0092(17) 0.0150(17)
N1 0.049(2) 0.038(2) 0.036(2) 0.0013(16) 0.0032(17) 0.0055(15)
C1 0.098(4) 0.094(4) 0.067(4) -0.003(3) -0.013(3) 0.034(3)
C2 0.056(3) 0.057(3) 0.047(3) 0.001(2) 0.002(2) 0.018(2)
C3 0.055(3) 0.047(3) 0.058(3) -0.009(2) 0.010(2) 0.012(2)
C4 0.049(3) 0.044(3) 0.043(3) -0.006(2) -0.002(2) -0.001(2)
C5 0.041(2) 0.040(3) 0.037(2) 0.004(2) 0.0059(19) 0.0015(19)
C6 0.042(3) 0.049(3) 0.054(3) -0.007(2) -0.001(2) 0.014(2)
C7 0.050(3) 0.062(3) 0.059(3) -0.004(2) -0.011(2) 0.008(2)
C8 0.063(3) 0.035(3) 0.044(3) 0.001(2) -0.006(2) -0.0051(19)
C9 0.044(2) 0.046(3) 0.046(3) 0.012(2) 0.014(2) 0.009(2)
C10 0.045(3) 0.080(4) 0.039(3) 0.002(2) 0.016(2) -0.006(2)
C11 0.072(3) 0.083(4) 0.043(3) -0.010(3) 0.022(3) -0.013(3)
C12 0.056(3) 0.074(3) 0.039(3) 0.002(3) 0.005(2) -0.006(2)
C13 0.032(2) 0.044(3) 0.040(2) 0.004(2) 0.0056(18) -0.004(2)
C14 0.045(3) 0.037(3) 0.050(3) -0.006(2) 0.012(2) 0.0042(19)
C15 0.073(4) 0.067(4) 0.082(4) 0.013(3) -0.011(3) 0.016(3)
C16 0.065(4) 0.094(5) 0.058(3) 0.017(3) -0.021(3) -0.009(3)
C17 0.038(3) 0.087(4) 0.093(4) -0.001(3) -0.016(3) -0.020(3)
C18 0.035(3) 0.098(4) 0.073(4) 0.004(3) 0.005(2) -0.013(3)
C19 0.045(3) 0.071(4) 0.080(4) 0.020(3) -0.012(3) -0.021(3)
C20 0.055(3) 0.042(3) 0.056(3) -0.001(2) -0.011(2) -0.013(2)
C21 0.047(3) 0.076(3) 0.042(3) 0.003(2) 0.002(2) -0.024(2)
C22 0.038(2) 0.058(3) 0.036(2) -0.005(2) 0.0070(19) -0.006(2)
C23 0.030(2) 0.037(2) 0.032(2) 0.0003(18) 0.0013(17) -0.0005(18)
C24 0.046(3) 0.045(3) 0.036(2) -0.002(2) -0.001(2) -0.0014(19)
C25 0.030(2) 0.032(2) 0.030(2) 0.0019(17) 0.0070(17) 0.0068(16)
C26 0.037(2) 0.036(2) 0.042(2) -0.0003(19) 0.010(2) -0.0054(18)
C27 0.036(2) 0.052(3) 0.052(3) -0.010(2) -0.003(2) 0.001(2)
C28 0.025(2) 0.059(3) 0.061(3) 0.006(2) 0.004(2) 0.009(2)
C29 0.039(3) 0.046(3) 0.053(3) 0.012(2) 0.015(2) 0.000(2)
C30 0.037(2) 0.036(2) 0.038(2) 0.0036(18) 0.0033(18) 0.0005(18)
C31 0.032(2) 0.035(2) 0.036(2) 0.0001(17) 0.0041(18) 0.0048(17)
C32 0.042(3) 0.049(3) 0.053(3) 0.013(2) 0.007(2) 0.014(2)
C33 0.053(3) 0.065(3) 0.057(3) 0.006(3) 0.014(2) 0.027(2)
C34 0.060(3) 0.050(3) 0.067(3) 0.008(2) -0.001(3) 0.023(2)
C35 0.054(3) 0.045(3) 0.065(3) 0.021(2) 0.004(2) 0.009(2)
C36 0.036(2) 0.050(3) 0.043(2) 0.008(2) 0.0061(19) 0.001(2)

loop_
_atom_type_symbol
_atom_type_description
_atom_type_scat_dispersion_real
_atom_type_scat_dispersion_imag
_atom_type_scat_source
C C 0.0033 0.0016 'International Tables Vol C Tables 4.2.6.8 and 6.1.1.4'
H H 0.0000 0.0000 'International Tables Vol C Tables 4.2.6.8 and 6.1.1.4'
Fe Fe 0.3463 0.8444 'International Tables Vol C Tables 4.2.6.8 and 6.1.1.4'
N N 0.0061 0.0033 'International Tables Vol C Tables 4.2.6.8 and 6.1.1.4'
O O 0.0106 0.0060 'International Tables Vol C Tables 4.2.6.8 and 6.1.1.4'
P P 0.1023 0.0942 'International Tables Vol C Tables 4.2.6.8 and 6.1.1.4'
S S 0.1246 0.1234 'International Tables Vol C Tables 4.2.6.8 and 6.1.1.4'

loop_
_geom_angle_atom_site_label_1
_geom_angle_atom_site_label_2
_geom_angle_atom_site_label_3
_geom_angle
C13 Fe1 C14 91.41(17)
C13 Fe1 P1 96.67(12)
C14 Fe1 P1 97.31(12)
C13 Fe1 S1 87.66(12)
C14 Fe1 S1 159.67(12)
P1 Fe1 S1 102.97(4)
C13 Fe1 S2 152.46(12)
C14 Fe1 S2 87.77(12)
P1 Fe1 S2 110.75(4)
S1 Fe1 S2 83.80(4)
C13 Fe1 Fe2 97.87(12)
C14 Fe1 Fe2 103.39(12)
P1 Fe1 Fe2 154.30(4)
S1 Fe1 Fe2 56.73(3)
S2 Fe1 Fe2 55.80(3)
C11 Fe2 C12 90.8(2)
C11 Fe2 C10 100.0(2)
C12 Fe2 C10 95.26(18)
C11 Fe2 S2 159.16(15)
C12 Fe2 S2 89.71(14)
C10 Fe2 S2 100.70(14)
C11 Fe2 S1 85.74(13)
C12 Fe2 S1 152.32(14)
C10 Fe2 S1 112.39(13)
S2 Fe2 S1 84.18(4)
C11 Fe2 Fe1 102.51(14)
C12 Fe2 Fe1 97.99(13)
C10 Fe2 Fe1 153.62(13)
S2 Fe2 Fe1 56.83(3)
S1 Fe2 Fe1 56.34(3)
C22 Fe3 C18 164.24(18)
C22 Fe3 C16 120.53(19)
C18 Fe3 C16 67.69(19)
C22 Fe3 C17 153.86(18)
C18 Fe3 C17 40.67(16)
C16 Fe3 C17 39.61(17)
C22 Fe3 C24 68.59(15)
C18 Fe3 C24 108.54(17)
C16 Fe3 C24 159.7(2)
C17 Fe3 C24 124.54(19)
C22 Fe3 C21 40.55(13)
C18 Fe3 C21 154.22(19)
C16 Fe3 C21 106.06(18)
C17 Fe3 C21 118.59(18)
C24 Fe3 C21 68.17(16)
C22 Fe3 C23 41.20(12)
C18 Fe3 C23 126.57(17)
C16 Fe3 C23 157.2(2)
C17 Fe3 C23 162.63(19)
C24 Fe3 C23 40.89(12)
C21 Fe3 C23 68.77(14)
C22 Fe3 C19 127.14(18)
C18 Fe3 C19 40.50(15)
C16 Fe3 C19 67.59(18)
C17 Fe3 C19 67.78(18)
C24 Fe3 C19 123.45(18)
C21 Fe3 C19 162.4(2)
C23 Fe3 C19 110.29(16)
C22 Fe3 C15 108.63(18)
C18 Fe3 C15 67.97(19)
C16 Fe3 C15 40.67(16)
C17 Fe3 C15 67.7(2)
C24 Fe3 C15 158.38(19)
C21 Fe3 C15 124.6(2)
C23 Fe3 C15 122.80(18)
C19 Fe3 C15 40.03(16)
C22 Fe3 C20 68.06(16)
C18 Fe3 C20 120.63(19)
C16 Fe3 C20 122.40(18)
C17 Fe3 C20 106.01(18)
C24 Fe3 C20 40.84(13)
C21 Fe3 C20 40.00(14)
C23 Fe3 C20 68.76(14)
C19 Fe3 C20 157.4(2)
C15 Fe3 C20 159.8(2)
C9 S1 Fe1 107.79(13)
C9 S1 Fe2 111.20(12)
Fe1 S1 Fe2 66.93(3)
C8 S2 Fe2 108.94(12)
C8 S2 Fe1 116.93(13)
Fe2 S2 Fe1 67.37(3)
C23 P1 C25 102.96(16)
C23 P1 C31 104.03(16)
C25 P1 C31 100.01(15)
C23 P1 Fe1 118.32(12)
C25 P1 Fe1 112.95(11)
C31 P1 Fe1 116.22(12)
C5 N1 C9 119.7(3)
C5 N1 C8 123.4(3)
C9 N1 C8 112.7(3)
C2 C1 H1A 109.5
C2 C1 H1B 109.5
H1A C1 H1B 109.5
C2 C1 H1C 109.5
H1A C1 H1C 109.5
H1B C1 H1C 109.5
C3 C2 C7 116.6(4)
C3 C2 C1 122.2(4)
C7 C2 C1 121.2(4)
C4 C3 C2 122.7(4)
C4 C3 H3 118.7
C2 C3 H3 118.7
C3 C4 C5 120.6(4)
C3 C4 H4 119.7
C5 C4 H4 119.7
C6 C5 C4 117.1(4)
C6 C5 N1 122.2(4)
C4 C5 N1 120.6(4)
C7 C6 C5 121.3(4)
C7 C6 H6 119.4
C5 C6 H6 119.4
C6 C7 C2 121.7(4)
C6 C7 H7 119.1
C2 C7 H7 119.1
N1 C8 S2 117.6(2)
N1 C8 H8A 107.9
S2 C8 H8A 107.9
N1 C8 H8B 107.9
S2 C8 H8B 107.9
H8A C8 H8B 107.2
N1 C9 S1 115.4(2)
N1 C9 H9A 108.4
S1 C9 H9A 108.4
N1 C9 H9B 108.4
S1 C9 H9B 108.4
H9A C9 H9B 107.5
O1 C10 Fe2 173.4(4)
O2 C11 Fe2 178.3(4)
O3 C12 Fe2 178.3(4)
O4 C13 Fe1 176.7(3)
O5 C14 Fe1 176.7(4)
C19 C15 C16 107.3(5)
C19 C15 Fe3 69.9(3)
C16 C15 Fe3 69.3(3)
C19 C15 H15 126.3
C16 C15 H15 126.4
Fe3 C15 H15 126.4
C17 C16 C15 108.7(5)
C17 C16 Fe3 70.3(3)
C15 C16 Fe3 70.0(3)
C17 C16 H16 125.6
C15 C16 H16 125.7
Fe3 C16 H16 125.6
C16 C17 C18 108.3(5)
C16 C17 Fe3 70.1(3)
C18 C17 Fe3 69.5(2)
C16 C17 H17 126.0
C18 C17 H17 125.7
Fe3 C17 H17 125.8
C19 C18 C17 107.4(4)
C19 C18 Fe3 70.2(2)
C17 C18 Fe3 69.9(2)
C19 C18 H18 126.3
C17 C18 H18 126.3
Fe3 C18 H18 126.3
C15 C19 C18 108.4(4)
C15 C19 Fe3 70.0(2)
C18 C19 Fe3 69.3(2)
C15 C19 H19 125.9
C18 C19 H19 125.8
Fe3 C19 H19 126.0
C21 C20 C24 108.1(4)
C21 C20 Fe3 69.8(2)
C24 C20 Fe3 69.3(2)
C21 C20 H20 125.8
C24 C20 H20 126.0
Fe3 C20 H20 126.1
C20 C21 C22 108.5(4)
C20 C21 Fe3 70.2(2)
C22 C21 Fe3 69.1(2)
C20 C21 H21 125.9
C22 C21 H21 125.6
Fe3 C21 H21 125.7
C21 C22 C23 108.5(3)
C21 C22 Fe3 70.3(2)
C23 C22 Fe3 70.00(19)
C21 C22 H22 125.9
C23 C22 H22 125.6
Fe3 C22 H22 125.7
C24 C23 C22 106.6(3)
C24 C23 P1 126.1(3)
C22 C23 P1 126.8(3)
C24 C23 Fe3 69.4(2)
C22 C23 Fe3 68.8(2)
P1 C23 Fe3 132.96(18)
C23 C24 C20 108.2(3)
C23 C24 Fe3 69.7(2)
C20 C24 Fe3 69.9(2)
C23 C24 H24 125.9
C20 C24 H24 125.9
Fe3 C24 H24 125.9
C26 C25 C30 118.0(3)
C26 C25 P1 118.5(3)
C30 C25 P1 123.4(3)
C27 C26 C25 121.5(3)
C27 C26 H26 119.3
C25 C26 H26 119.3
C26 C27 C28 119.6(4)
C26 C27 H27 120.2
C28 C27 H27 120.2
C29 C28 C27 119.7(4)
C29 C28 H28 120.2
C27 C28 H28 120.2
C28 C29 C30 120.9(4)
C28 C29 H29 119.5
C30 C29 H29 119.5
C29 C30 C25 120.3(4)
C29 C30 H30 119.9
C25 C30 H30 119.9
C36 C31 C32 117.4(3)
C36 C31 P1 121.7(3)
C32 C31 P1 120.8(3)
C33 C32 C31 121.1(4)
C33 C32 H32 119.4
C31 C32 H32 119.4
C34 C33 C32 120.0(4)
C34 C33 H33 120.0
C32 C33 H33 120.0
C33 C34 C35 120.3(4)
C33 C34 H34 119.9
C35 C34 H34 119.9
C34 C35 C36 120.0(4)
C34 C35 H35 120.0
C36 C35 H35 120.0
C31 C36 C35 121.3(4)
C31 C36 H36 119.4
C35 C36 H36 119.4

loop_
_geom_bond_atom_site_label_1
_geom_bond_atom_site_label_2
_geom_bond_distance
_geom_bond_publ_flag
Fe1 C13 1.750(4) y
Fe1 C14 1.754(4) ?
Fe1 P1 2.2565(10) y
Fe1 S1 2.2762(11) y
Fe1 S2 2.2818(11) y
Fe1 Fe2 2.5160(8) y
Fe2 C11 1.761(5) y
Fe2 C12 1.777(5) y
Fe2 C10 1.813(5) y
Fe2 S2 2.2546(11) y
Fe2 S1 2.2867(11) y
Fe3 C22 2.025(4) ?
Fe3 C18 2.030(4) ?
Fe3 C16 2.034(4) ?
Fe3 C17 2.036(4) ?
Fe3 C24 2.038(4) ?
Fe3 C21 2.040(4) ?
Fe3 C23 2.041(3) ?
Fe3 C19 2.043(4) ?
Fe3 C15 2.044(4) ?
Fe3 C20 2.047(4) ?
S1 C9 1.864(3) ?
S2 C8 1.860(4) ?
P1 C23 1.806(3) ?
P1 C25 1.832(3) ?
P1 C31 1.836(3) ?
O1 C10 1.132(4) ?
O2 C11 1.157(4) ?
O3 C12 1.132(4) ?
O4 C13 1.151(4) ?
O5 C14 1.153(4) ?
N1 C5 1.400(4) ?
N1 C9 1.421(4) ?
N1 C8 1.433(4) ?
C1 C2 1.519(5) ?
C1 H1A 0.96 ?
C1 H1B 0.96 ?
C1 H1C 0.96 ?
C2 C3 1.376(5) ?
C2 C7 1.385(5) ?
C3 C4 1.374(5) ?
C3 H3 0.93 ?
C4 C5 1.396(5) ?
C4 H4 0.93 ?
C5 C6 1.384(5) ?
C6 C7 1.381(5) ?
C6 H6 0.93 ?
C7 H7 0.93 ?
C8 H8A 0.97 ?
C8 H8B 0.97 ?
C9 H9A 0.97 ?
C9 H9B 0.97 ?
C15 C19 1.399(5) ?
C15 C16 1.417(6) ?
C15 H15 0.98 ?
C16 C17 1.379(6) ?
C16 H16 0.98 ?
C17 C18 1.413(6) ?
C17 H17 0.98 ?
C18 C19 1.410(5) ?
C18 H18 0.98 ?
C19 H19 0.98 ?
C20 C21 1.398(5) ?
C20 C24 1.425(5) ?
C20 H20 0.98 ?
C21 C22 1.409(5) ?
C21 H21 0.98 ?
C22 C23 1.431(4) ?
C22 H22 0.98 ?
C23 C24 1.425(4) ?
C24 H24 0.98 ?
C25 C26 1.385(4) ?
C25 C30 1.392(4) ?
C26 C27 1.376(5) ?
C26 H26 0.93 ?
C27 C28 1.385(5) ?
C27 H27 0.93 ?
C28 C29 1.363(5) ?
C28 H28 0.93 ?
C29 C30 1.380(5) ?
C29 H29 0.93 ?
C30 H30 0.93 ?
C31 C36 1.382(4) ?
C31 C32 1.391(4) ?
C32 C33 1.386(5) ?
C32 H32 0.93 ?
C33 C34 1.363(5) ?
C33 H33 0.93 ?
C34 C35 1.364(5) ?
C34 H34 0.93 ?
C35 C36 1.386(4) ?
C35 H35 0.93 ?
C36 H36 0.93 ?

loop_
_geom_hbond_atom_site_label_D
_geom_hbond_atom_site_label_H
_geom_hbond_atom_site_label_A
_geom_hbond_site_symmetry_A
_geom_hbond_distance_DH
_geom_hbond_distance_HA
_geom_hbond_distance_DA
_geom_hbond_angle_DHA
C22 H22 O2 4_565 0.98 2.53 3.224(5) 128
C24 H24 S2 . 0.98 2.72 3.561(4) 144

loop_
_geom_torsion_atom_site_label_1
_geom_torsion_atom_site_label_2
_geom_torsion_atom_site_label_3
_geom_torsion_atom_site_label_4
_geom_torsion
C13 Fe1 Fe2 C11 -5.79(19)
C14 Fe1 Fe2 C11 -99.1(2)
P1 Fe1 Fe2 C11 118.10(17)
S1 Fe1 Fe2 C11 76.16(16)
S2 Fe1 Fe2 C11 -177.00(16)
C13 Fe1 Fe2 C12 86.84(18)
C14 Fe1 Fe2 C12 -6.51(19)
P1 Fe1 Fe2 C12 -149.28(16)
S1 Fe1 Fe2 C12 168.78(14)
S2 Fe1 Fe2 C12 -84.38(14)
C13 Fe1 Fe2 C10 -153.7(3)
C14 Fe1 Fe2 C10 112.9(3)
P1 Fe1 Fe2 C10 -29.8(3)
S1 Fe1 Fe2 C10 -71.8(3)
S2 Fe1 Fe2 C10 35.1(3)
C13 Fe1 Fe2 S2 171.21(12)
C14 Fe1 Fe2 S2 77.86(13)
P1 Fe1 Fe2 S2 -64.90(8)
S1 Fe1 Fe2 S2 -106.84(4)
C13 Fe1 Fe2 S1 -81.95(12)
C14 Fe1 Fe2 S1 -175.30(13)
P1 Fe1 Fe2 S1 41.94(8)
S2 Fe1 Fe2 S1 106.84(4)
C13 Fe1 S1 C9 -152.98(16)
C14 Fe1 S1 C9 119.3(4)
P1 Fe1 S1 C9 -56.67(12)
S2 Fe1 S1 C9 53.25(12)
Fe2 Fe1 S1 C9 106.02(12)
C13 Fe1 S1 Fe2 101.00(11)
C14 Fe1 S1 Fe2 13.3(4)
P1 Fe1 S1 Fe2 -162.70(4)
S2 Fe1 S1 Fe2 -52.78(3)
C11 Fe2 S1 C9 150.9(2)
C12 Fe2 S1 C9 -125.5(3)
C10 Fe2 S1 C9 51.8(2)
S2 Fe2 S1 C9 -47.37(13)
Fe1 Fe2 S1 C9 -101.01(13)
C11 Fe2 S1 Fe1 -108.09(16)
C12 Fe2 S1 Fe1 -24.5(3)
C10 Fe2 S1 Fe1 152.84(15)
S2 Fe2 S1 Fe1 53.64(3)
C11 Fe2 S2 C8 120.3(4)
C12 Fe2 S2 C8 -148.17(19)
C10 Fe2 S2 C8 -52.87(18)
S1 Fe2 S2 C8 58.87(13)
Fe1 Fe2 S2 C8 112.07(13)
C11 Fe2 S2 Fe1 8.2(4)
C12 Fe2 S2 Fe1 99.76(14)
C10 Fe2 S2 Fe1 -164.94(13)
S1 Fe2 S2 Fe1 -53.20(3)
C13 Fe1 S2 C8 -119.6(3)
C14 Fe1 S2 C8 151.61(18)
P1 Fe1 S2 C8 54.64(14)
S1 Fe1 S2 C8 -46.91(14)
Fe2 Fe1 S2 C8 -100.52(14)
C13 Fe1 S2 Fe2 -19.1(3)
C14 Fe1 S2 Fe2 -107.87(12)
P1 Fe1 S2 Fe2 155.17(4)
S1 Fe1 S2 Fe2 53.61(3)
C13 Fe1 P1 C23 -153.80(18)
C14 Fe1 P1 C23 -61.51(18)
S1 Fe1 P1 C23 117.07(13)
S2 Fe1 P1 C23 28.86(14)
Fe2 Fe1 P1 C23 82.08(15)
C13 Fe1 P1 C25 85.87(17)
C14 Fe1 P1 C25 178.16(17)
S1 Fe1 P1 C25 -3.25(13)
S2 Fe1 P1 C25 -91.46(13)
Fe2 Fe1 P1 C25 -38.24(16)
C13 Fe1 P1 C31 -28.89(18)
C14 Fe1 P1 C31 63.40(18)
S1 Fe1 P1 C31 -118.01(13)
S2 Fe1 P1 C31 153.78(13)
Fe2 Fe1 P1 C31 -153.00(13)
C7 C2 C3 C4 0.1(6)
C1 C2 C3 C4 179.4(4)
C2 C3 C4 C5 -0.9(6)
C3 C4 C5 C6 1.4(5)
C3 C4 C5 N1 177.6(3)
C9 N1 C5 C6 3.7(5)
C8 N1 C5 C6 -151.7(3)
C9 N1 C5 C4 -172.3(3)
C8 N1 C5 C4 32.3(5)
C4 C5 C6 C7 -1.1(6)
N1 C5 C6 C7 -177.2(3)
C5 C6 C7 C2 0.3(6)
C3 C2 C7 C6 0.2(6)
C1 C2 C7 C6 -179.0(4)
C5 N1 C8 S2 98.7(4)
C9 N1 C8 S2 -58.1(4)
Fe2 S2 C8 N1 -20.0(3)
Fe1 S2 C8 N1 53.6(3)
C5 N1 C9 S1 -84.2(4)
C8 N1 C9 S1 73.6(3)
Fe1 S1 C9 N1 -79.0(3)
Fe2 S1 C9 N1 -7.5(3)
C22 Fe3 C15 C19 -126.1(3)
C18 Fe3 C15 C19 37.5(3)
C16 Fe3 C15 C19 118.4(4)
C17 Fe3 C15 C19 81.6(3)
C24 Fe3 C15 C19 -47.4(6)
C21 Fe3 C15 C19 -168.2(3)
C23 Fe3 C15 C19 -82.8(3)
C20 Fe3 C15 C19 157.0(5)
C22 Fe3 C15 C16 115.5(3)
C18 Fe3 C15 C16 -80.9(3)
C17 Fe3 C15 C16 -36.9(3)
C24 Fe3 C15 C16 -165.8(4)
C21 Fe3 C15 C16 73.3(4)
C23 Fe3 C15 C16 158.8(3)
C19 Fe3 C15 C16 -118.4(4)
C20 Fe3 C15 C16 38.6(7)
C19 C15 C16 C17 -0.1(5)
Fe3 C15 C16 C17 59.8(3)
C19 C15 C16 Fe3 -59.9(3)
C22 Fe3 C16 C17 157.2(3)
C18 Fe3 C16 C17 -37.8(3)
C24 Fe3 C16 C17 45.4(6)
C21 Fe3 C16 C17 115.7(3)
C23 Fe3 C16 C17 -171.0(3)
C19 Fe3 C16 C17 -81.8(3)
C15 Fe3 C16 C17 -119.5(4)
C20 Fe3 C16 C17 75.3(4)
C22 Fe3 C16 C15 -83.3(3)
C18 Fe3 C16 C15 81.7(3)
C17 Fe3 C16 C15 119.5(4)
C24 Fe3 C16 C15 164.9(4)
C21 Fe3 C16 C15 -124.8(3)
C23 Fe3 C16 C15 -51.5(6)
C19 Fe3 C16 C15 37.7(3)
C20 Fe3 C16 C15 -165.2(3)
C15 C16 C17 C18 -0.6(5)
Fe3 C16 C17 C18 59.1(3)
C15 C16 C17 Fe3 -59.7(3)
C22 Fe3 C17 C16 -49.2(6)
C18 Fe3 C17 C16 119.5(5)
C24 Fe3 C17 C16 -162.6(3)
C21 Fe3 C17 C16 -80.5(4)
C23 Fe3 C17 C16 168.3(5)
C19 Fe3 C17 C16 81.2(3)
C15 Fe3 C17 C16 37.8(3)
C20 Fe3 C17 C16 -121.8(3)
C22 Fe3 C17 C18 -168.7(4)
C16 Fe3 C17 C18 -119.5(5)
C24 Fe3 C17 C18 77.9(3)
C21 Fe3 C17 C18 160.0(3)
C23 Fe3 C17 C18 48.8(7)
C19 Fe3 C17 C18 -38.3(3)
C15 Fe3 C17 C18 -81.7(3)
C20 Fe3 C17 C18 118.6(3)
C16 C17 C18 C19 1.0(5)
Fe3 C17 C18 C19 60.5(3)
C16 C17 C18 Fe3 -59.6(3)
C22 Fe3 C18 C19 43.4(8)
C16 Fe3 C18 C19 -81.1(3)
C17 Fe3 C18 C19 -118.0(4)
C24 Fe3 C18 C19 120.2(3)
C21 Fe3 C18 C19 -161.8(4)
C23 Fe3 C18 C19 78.3(3)
C15 Fe3 C18 C19 -37.1(3)
C20 Fe3 C18 C19 163.4(3)
C22 Fe3 C18 C17 161.4(6)
C16 Fe3 C18 C17 36.9(3)
C24 Fe3 C18 C17 -121.8(3)
C21 Fe3 C18 C17 -43.8(6)
C23 Fe3 C18 C17 -163.8(3)
C19 Fe3 C18 C17 118.0(4)
C15 Fe3 C18 C17 80.9(3)
C20 Fe3 C18 C17 -78.6(3)
C16 C15 C19 C18 0.7(5)
Fe3 C15 C19 C18 -58.8(3)
C16 C15 C19 Fe3 59.5(3)
C17 C18 C19 C15 -1.0(5)
Fe3 C18 C19 C15 59.3(3)
C17 C18 C19 Fe3 -60.3(3)
C22 Fe3 C19 C15 73.8(3)
C18 Fe3 C19 C15 -119.7(4)
C16 Fe3 C19 C15 -38.3(3)
C17 Fe3 C19 C15 -81.3(3)
C24 Fe3 C19 C15 161.0(3)
C21 Fe3 C19 C15 33.6(7)
C23 Fe3 C19 C15 117.2(3)
C20 Fe3 C19 C15 -159.5(4)
C22 Fe3 C19 C18 -166.5(3)
C16 Fe3 C19 C18 81.4(3)
C17 Fe3 C19 C18 38.4(3)
C24 Fe3 C19 C18 -79.2(3)
C21 Fe3 C19 C18 153.3(5)
C23 Fe3 C19 C18 -123.0(3)
C15 Fe3 C19 C18 119.7(4)
C20 Fe3 C19 C18 -39.7(6)
C22 Fe3 C20 C21 -37.4(2)
C18 Fe3 C20 C21 157.3(3)
C16 Fe3 C20 C21 75.7(3)
C17 Fe3 C20 C21 115.6(3)
C24 Fe3 C20 C21 -119.6(3)
C23 Fe3 C20 C21 -81.9(2)
C19 Fe3 C20 C21 -173.9(4)
C15 Fe3 C20 C21 47.0(6)
C22 Fe3 C20 C24 82.2(2)
C18 Fe3 C20 C24 -83.1(3)
C16 Fe3 C20 C24 -164.7(3)
C17 Fe3 C20 C24 -124.8(3)
C21 Fe3 C20 C24 119.6(3)
C23 Fe3 C20 C24 37.7(2)
C19 Fe3 C20 C24 -54.3(5)
C15 Fe3 C20 C24 166.6(5)
C24 C20 C21 C22 -0.1(5)
Fe3 C20 C21 C22 58.7(3)
C24 C20 C21 Fe3 -58.8(3)
C22 Fe3 C21 C20 119.9(4)
C18 Fe3 C21 C20 -49.8(5)
C16 Fe3 C21 C20 -121.6(3)
C17 Fe3 C21 C20 -80.8(3)
C24 Fe3 C21 C20 37.8(2)
C23 Fe3 C21 C20 81.9(2)
C19 Fe3 C21 C20 172.2(5)
C15 Fe3 C21 C20 -162.2(3)
C18 Fe3 C21 C22 -169.7(4)
C16 Fe3 C21 C22 118.5(3)
C17 Fe3 C21 C22 159.3(3)
C24 Fe3 C21 C22 -82.1(3)
C23 Fe3 C21 C22 -38.0(2)
C19 Fe3 C21 C22 52.3(7)
C15 Fe3 C21 C22 77.9(3)
C20 Fe3 C21 C22 -119.9(4)
C20 C21 C22 C23 0.4(5)
Fe3 C21 C22 C23 59.8(3)
C20 C21 C22 Fe3 -59.4(3)
C18 Fe3 C22 C21 163.4(6)
C16 Fe3 C22 C21 -78.7(3)
C17 Fe3 C22 C21 -44.7(5)
C24 Fe3 C22 C21 81.0(3)
C23 Fe3 C22 C21 119.3(3)
C19 Fe3 C22 C21 -162.5(3)
C15 Fe3 C22 C21 -121.8(3)
C20 Fe3 C22 C21 36.9(2)
C18 Fe3 C22 C23 44.1(7)
C16 Fe3 C22 C23 162.0(2)
C17 Fe3 C22 C23 -164.0(4)
C24 Fe3 C22 C23 -38.3(2)
C21 Fe3 C22 C23 -119.3(3)
C19 Fe3 C22 C23 78.2(3)
C15 Fe3 C22 C23 118.9(3)
C20 Fe3 C22 C23 -82.4(2)
C21 C22 C23 C24 -0.6(4)
Fe3 C22 C23 C24 59.4(2)
C21 C22 C23 P1 171.5(3)
Fe3 C22 C23 P1 -128.5(3)
C21 C22 C23 Fe3 -60.0(3)
C25 P1 C23 C24 109.2(3)
C31 P1 C23 C24 -146.8(3)
Fe1 P1 C23 C24 -16.1(4)
C25 P1 C23 C22 -61.3(3)
C31 P1 C23 C22 42.6(4)
Fe1 P1 C23 C22 173.3(3)
C25 P1 C23 Fe3 -155.9(2)
C31 P1 C23 Fe3 -51.9(3)
Fe1 P1 C23 Fe3 78.7(3)
C22 Fe3 C23 C24 -118.2(3)
C18 Fe3 C23 C24 75.4(3)
C16 Fe3 C23 C24 -161.7(4)
C17 Fe3 C23 C24 37.8(6)
C21 Fe3 C23 C24 -80.8(2)
C19 Fe3 C23 C24 118.1(2)
C15 Fe3 C23 C24 161.0(2)
C20 Fe3 C23 C24 -37.7(2)
C18 Fe3 C23 C22 -166.4(3)
C16 Fe3 C23 C22 -43.4(5)
C17 Fe3 C23 C22 156.0(5)
C24 Fe3 C23 C22 118.2(3)
C21 Fe3 C23 C22 37.5(2)
C19 Fe3 C23 C22 -123.7(3)
C15 Fe3 C23 C22 -80.8(3)
C20 Fe3 C23 C22 80.5(2)
C22 Fe3 C23 P1 121.1(4)
C18 Fe3 C23 P1 -45.3(4)
C16 Fe3 C23 P1 77.7(5)
C17 Fe3 C23 P1 -82.9(6)
C24 Fe3 C23 P1 -120.7(3)
C21 Fe3 C23 P1 158.6(3)
C19 Fe3 C23 P1 -2.6(3)
C15 Fe3 C23 P1 40.3(3)
C20 Fe3 C23 P1 -158.4(3)
C22 C23 C24 C20 0.5(4)
P1 C23 C24 C20 -171.6(3)
Fe3 C23 C24 C20 59.5(3)
C22 C23 C24 Fe3 -59.0(2)
P1 C23 C24 Fe3 128.9(3)
C21 C20 C24 C23 -0.2(4)
Fe3 C20 C24 C23 -59.4(3)
C21 C20 C24 Fe3 59.1(3)
C22 Fe3 C24 C23 38.56(19)
C18 Fe3 C24 C23 -124.9(2)
C16 Fe3 C24 C23 159.4(5)
C17 Fe3 C24 C23 -167.2(2)
C21 Fe3 C24 C23 82.3(2)
C19 Fe3 C24 C23 -82.6(3)
C15 Fe3 C24 C23 -48.1(5)
C20 Fe3 C24 C23 119.3(3)
C22 Fe3 C24 C20 -80.8(2)
C18 Fe3 C24 C20 115.7(3)
C16 Fe3 C24 C20 40.1(6)
C17 Fe3 C24 C20 73.5(3)
C21 Fe3 C24 C20 -37.0(2)
C23 Fe3 C24 C20 -119.3(3)
C19 Fe3 C24 C20 158.0(3)
C15 Fe3 C24 C20 -167.4(5)
C23 P1 C25 C26 176.8(3)
C31 P1 C25 C26 69.7(3)
Fe1 P1 C25 C26 -54.5(3)
C23 P1 C25 C30 -6.0(3)
C31 P1 C25 C30 -113.1(3)
Fe1 P1 C25 C30 122.8(3)
C30 C25 C26 C27 -0.3(5)
P1 C25 C26 C27 177.1(3)
C25 C26 C27 C28 0.1(6)
C26 C27 C28 C29 1.2(6)
C27 C28 C29 C30 -2.2(6)
C28 C29 C30 C25 2.1(6)
C26 C25 C30 C29 -0.8(5)
P1 C25 C30 C29 -178.0(3)
C23 P1 C31 C36 104.2(3)
C25 P1 C31 C36 -149.6(3)
Fe1 P1 C31 C36 -27.7(3)
C23 P1 C31 C32 -74.4(3)
C25 P1 C31 C32 31.8(3)
Fe1 P1 C31 C32 153.6(3)
C36 C31 C32 C33 -0.8(6)
P1 C31 C32 C33 177.8(3)
C31 C32 C33 C34 0.9(6)
C32 C33 C34 C35 -0.2(7)
C33 C34 C35 C36 -0.4(7)
C32 C31 C36 C35 0.2(6)
P1 C31 C36 C35 -178.5(3)
C34 C35 C36 C31 0.4(6)
